data_1502117
loop_
_publ_author_name
'Morohashi, Naoya'
'Noji, Shintaro'
'Nakayama, Hiroko'
'Kudo, Yasutaka'
'Tanaka, Shinya'
'Kabuto, Chizuko'
'Hattori, Tetsutaro'

_publ_section_title
;
 Unique inclusion properties of crystalline powder
 p-tert-butylthiacalix[4]arene toward alcohols and carboxylic acids.
;
_journal_issue 13
_journal_name_full 'Organic letters'
_journal_page_first 3292
_journal_page_last 3295
_journal_paper_doi 10.1021/ol200506p
_journal_volume 13
_journal_year 2011
_chemical_formula_sum 'C49 H66 O10 S4'
_chemical_formula_weight 943.26
_chemical_name_systematic
;
 ?
;
_space_group_IT_number 139
_symmetry_cell_setting tetragonal
_symmetry_space_group_name_Hall '-I 4 2'
_symmetry_space_group_name_H-M 'I 4/m m m'
_atom_sites_solution_hydrogens geom
_atom_sites_solution_primary direct
_atom_sites_solution_secondary difmap
_audit_creation_method SHELXL-97
_cell_angle_alpha 90.00
_cell_angle_beta 90.00
_cell_angle_gamma 90.00
_cell_formula_units_Z 4
_cell_length_a 15.401(8)
_cell_length_b 15.401(8)
_cell_length_c 21.204(10)
_cell_measurement_reflns_used 6674
_cell_measurement_temperature 100(2)
_cell_measurement_theta_max 27.77
_cell_measurement_theta_min 2.65
_cell_volume 5029(4)
_computing_cell_refinement 'Bruker SMART'
_computing_data_collection 'Bruker APEXII'
_computing_data_reduction 'Bruker SAINT'
_computing_molecular_graphics 'Yadokari-XG 2009 (Wakita Nemoto et al., 2009)'
_computing_publication_material 'Yadokari-XG 2009 (Wakita,Nemoto et al., 2009)'
_computing_structure_refinement 'SHELXL-97 (Sheldrick, 1997)'
_computing_structure_solution 'Bruker SHELXTL'
_diffrn_ambient_temperature 100(2)
_diffrn_detector_area_resol_mean 8.333
_diffrn_measured_fraction_theta_full 0.996
_diffrn_measured_fraction_theta_max 0.996
_diffrn_measurement_device_type 'Bruker APEX-II CCD'
_diffrn_measurement_method 'phi and omega scans'
_diffrn_radiation_monochromator 'Bruker Helios multilayered confocal mirror'
_diffrn_radiation_source 'Bruker TXS fine-focus rotating anode'
_diffrn_radiation_type MoK\a
_diffrn_radiation_wavelength 0.71073
_diffrn_reflns_av_R_equivalents 0.0454
_diffrn_reflns_av_sigmaI/netI 0.0297
_diffrn_reflns_limit_h_max 19
_diffrn_reflns_limit_h_min -14
_diffrn_reflns_limit_k_max 19
_diffrn_reflns_limit_k_min -18
_diffrn_reflns_limit_l_max 14
_diffrn_reflns_limit_l_min -27
_diffrn_reflns_number 13823
_diffrn_reflns_theta_full 27.48
_diffrn_reflns_theta_max 27.48
_diffrn_reflns_theta_min 1.63
_exptl_absorpt_coefficient_mu 0.243
_exptl_absorpt_correction_T_max 0.7456
_exptl_absorpt_correction_T_min 0.5977
_exptl_absorpt_correction_type empirical
_exptl_crystal_colour colorless
_exptl_crystal_density_diffrn 1.246
_exptl_crystal_density_method 'not measured'
_exptl_crystal_description prism
_exptl_crystal_F_000 2016
_exptl_crystal_size_max 0.15
_exptl_crystal_size_mid 0.15
_exptl_crystal_size_min 0.10
_refine_diff_density_max 0.892
_refine_diff_density_min -1.118
_refine_diff_density_rms 0.147
_refine_ls_extinction_method none
_refine_ls_goodness_of_fit_ref 1.162
_refine_ls_hydrogen_treatment constr
_refine_ls_matrix_type full
_refine_ls_number_parameters 107
_refine_ls_number_reflns 1665
_refine_ls_number_restraints 0
_refine_ls_restrained_S_all 1.162
_refine_ls_R_factor_all 0.1152
_refine_ls_R_factor_gt 0.1094
_refine_ls_shift/su_max 0.000
_refine_ls_shift/su_mean 0.000
_refine_ls_structure_factor_coef Fsqd
_refine_ls_weighting_details 'calc w=1/[\s^2^(Fo^2^)+(0.1408P)^2^+40.4760P] where P=(Fo^2^+2Fc^2^)/3'
_refine_ls_weighting_scheme calc
_refine_ls_wR_factor_gt 0.2935
_refine_ls_wR_factor_ref 0.2993
_reflns_number_gt 1519
_reflns_number_total 1665
_reflns_threshold_expression >2sigma(I)
_cod_data_source_file ol200506p_si_002.cif
_cod_data_source_block 2EtCO2H
_cod_database_code 1502117

loop_
_symmetry_equiv_pos_as_xyz
'x, y, z'
'-x, -y, z'
'x, -y, -z'
'-x, y, -z'
'-y, -x, -z'
'y, x, -z'
'y, -x, z'
'-y, x, z'
'x+1/2, y+1/2, z+1/2'
'-x+1/2, -y+1/2, z+1/2'
'x+1/2, -y+1/2, -z+1/2'
'-x+1/2, y+1/2, -z+1/2'
'-y+1/2, -x+1/2, -z+1/2'
'y+1/2, x+1/2, -z+1/2'
'y+1/2, -x+1/2, z+1/2'
'-y+1/2, x+1/2, z+1/2'
'-x, -y, -z'
'x, y, -z'
'-x, y, z'
'x, -y, z'
'y, x, z'
'-y, -x, z'
'-y, x, -z'
'y, -x, -z'
'-x+1/2, -y+1/2, -z+1/2'
'x+1/2, y+1/2, -z+1/2'
'-x+1/2, y+1/2, z+1/2'
'x+1/2, -y+1/2, z+1/2'
'y+1/2, x+1/2, z+1/2'
'-y+1/2, -x+1/2, z+1/2'
'-y+1/2, x+1/2, -z+1/2'
'y+1/2, -x+1/2, -z+1/2'

loop_
_atom_site_label
_atom_site_type_symbol
_atom_site_fract_x
_atom_site_fract_y
_atom_site_fract_z
_atom_site_U_iso_or_equiv
_atom_site_adp_type
_atom_site_occupancy
_atom_site_symmetry_multiplicity
_atom_site_calc_flag
_atom_site_refinement_flags
_atom_site_disorder_assembly
_atom_site_disorder_group
S1 S 0.17853(6) 0.17853(6) 0.32732(6) 0.0268(5) Uani 1 2 d S . .
O1 O 0.0000 0.1332(3) 0.37327(17) 0.0255(9) Uani 1 2 d S . .
H2 H -0.0485 0.1090 0.3780 0.038 Uiso 0.50 1 calc PR . .
C1 C 0.0000 0.1796(3) 0.3186(2) 0.0198(10) Uani 1 2 d S . .
C2 C 0.0778(2) 0.2043(2) 0.29038(17) 0.0235(8) Uani 1 1 d . . .
C3 C 0.0767(3) 0.2493(3) 0.23360(19) 0.0352(10) Uani 1 1 d . . .
H1 H 0.1303 0.2655 0.2147 0.042 Uiso 1 1 calc R . .
C4 C 0.0000 0.2711(5) 0.2037(3) 0.0415(15) Uani 1 2 d S . .
C5A C 0.0000 0.3027(11) 0.1344(8) 0.042(3) Uiso 0.50 2 d SP . 1
C5B C 0.0000 0.3352(13) 0.1472(9) 0.052(4) Uiso 0.50 2 d SP . 2
C7A C 0.0784(7) 0.3742(7) 0.1303(5) 0.044(2) Uiso 0.50 1 d P A 1
H3 H 0.1345 0.3447 0.1351 0.066 Uiso 0.50 1 calc PR A 1
H4 H 0.0714 0.4171 0.1640 0.066 Uiso 0.50 1 calc PR A 1
H5 H 0.0764 0.4035 0.0893 0.066 Uiso 0.50 1 calc PR A 1
C7B C 0.0781(10) 0.3298(11) 0.1100(8) 0.029(3) Uiso 0.25 1 d P B 2
H6 H 0.0658 0.3487 0.0668 0.044 Uiso 0.25 1 calc PR B 2
H7 H 0.0988 0.2696 0.1095 0.044 Uiso 0.25 1 calc PR B 2
H8 H 0.1227 0.3673 0.1285 0.044 Uiso 0.25 1 calc PR B 2
C6 C 0.0496(14) 0.2494(16) 0.0888(11) 0.119(7) Uiso 0.50 1 d P . 1
C7C C 0.0649(19) 0.4140(19) 0.1535(14) 0.066(7) Uiso 0.25 1 d P . 2
C8 C 0.0000 0.0000 0.2009(6) 0.046(3) Uani 1 8 d S . .
C10 C 0.0000 0.035(2) 0.0865(18) 0.045(12) Uiso 0.25 2 d SP . .
C9 C 0.0000 0.0585(16) 0.1569(11) 0.053(8) Uani 0.25 2 d SP . .
O2 O 0.0000 -0.0402(17) 0.0729(12) 0.041(7) Uiso 0.25 2 d SP . .
O3 O 0.0000 0.0974(19) 0.0454(13) 0.070(7) Uiso 0.25 2 d SP . .
O5A O 0.1015(7) 0.1015(7) 0.5000 0.033(3) Uiso 0.50 4 d SP . .
O4A O 0.1083(13) 0.2561(11) 0.5000 0.024(4) Uiso 0.25 2 d SP . .
C12A C 0.2089(9) 0.2089(9) 0.5000 0.037(4) Uiso 0.50 4 d SP . .
C13 C 0.1267(10) 0.1895(9) 0.5000 0.043(3) Uiso 0.50 2 d SP . .
C11 C 0.263(3) 0.263(3) 0.5000 0.26(2) Uiso 1 4 d S . .
C12B C 0.1712(13) 0.2343(13) 0.5000 0.020(4) Uiso 0.25 2 d SP . .
O5B O 0.0769(14) 0.1241(14) 0.5000 0.033(4) Uiso 0.25 2 d SP . .
O4B O 0.0779(13) 0.2643(12) 0.5000 0.028(4) Uiso 0.25 2 d SP . .

loop_
_atom_site_aniso_label
_atom_site_aniso_U_11
_atom_site_aniso_U_22
_atom_site_aniso_U_33
_atom_site_aniso_U_23
_atom_site_aniso_U_13
_atom_site_aniso_U_12
S1 0.0283(6) 0.0283(6) 0.0237(7) -0.0029(3) -0.0029(3) -0.0144(5)
O1 0.0250(19) 0.029(2) 0.0221(18) 0.0095(15) 0.000 0.000
C1 0.030(3) 0.013(2) 0.016(2) -0.0023(16) 0.000 0.000
C2 0.0311(19) 0.0184(16) 0.0211(16) -0.0005(13) -0.0014(14) -0.0067(13)
C3 0.041(2) 0.036(2) 0.028(2) 0.0076(17) 0.0017(16) -0.0124(18)
C4 0.046(4) 0.049(4) 0.029(3) 0.016(3) 0.000 0.000
C8 0.056(5) 0.056(5) 0.026(6) 0.000 0.000 0.000
C9 0.12(2) 0.022(10) 0.019(9) -0.006(9) 0.000 0.000

loop_
_atom_type_symbol
_atom_type_description
_atom_type_scat_dispersion_real
_atom_type_scat_dispersion_imag
_atom_type_scat_source
C C 0.0033 0.0016 'International Tables Vol C Tables 4.2.6.8 and 6.1.1.4'
H H 0.0000 0.0000 'International Tables Vol C Tables 4.2.6.8 and 6.1.1.4'
O O 0.0106 0.0060 'International Tables Vol C Tables 4.2.6.8 and 6.1.1.4'
S S 0.1246 0.1234 'International Tables Vol C Tables 4.2.6.8 and 6.1.1.4'

loop_
_geom_angle_atom_site_label_1
_geom_angle_atom_site_label_2
_geom_angle_atom_site_label_3
_geom_angle
_geom_angle_site_symmetry_1
_geom_angle_site_symmetry_3
C2 S1 C2 101.2(2) 21 .
C1 O1 H2 109.5 . .
O1 C1 C2 120.6(2) . 19
O1 C1 C2 120.7(2) . .
C2 C1 C2 118.7(5) 19 .
C3 C2 C1 119.9(4) . .
C3 C2 S1 120.2(3) . .
C1 C2 S1 119.9(3) . .
C4 C3 C2 121.9(4) . .
C4 C3 H1 119.1 . .
C2 C3 H1 119.1 . .
C3 C4 C3 117.5(5) . 19
C3 C4 C5A 120.8(3) . .
C3 C4 C5A 120.8(3) 19 .
C3 C4 C5B 120.5(3) . .
C3 C4 C5B 120.5(3) 19 .
C5A C4 C5B 21.2(8) . .
C6 C5A C6 62.2(18) . 19
C6 C5A C4 116.5(13) . .
C6 C5A C4 116.5(13) 19 .
C6 C5A C7A 87.5(10) . .
C6 C5A C7A 136.0(14) 19 .
C4 C5A C7A 105.1(9) . .
C6 C5A C7A 136.0(14) . 19
C6 C5A C7A 87.5(10) 19 19
C4 C5A C7A 105.1(9) . 19
C7A C5A C7A 95.1(12) . 19
C7B C5B C7B 113.2(18) . 19
C7B C5B C4 112.7(11) . .
C7B C5B C4 112.7(11) 19 .
C7B C5B C7C 128.4(19) . 19
C7B C5B C7C 64.1(12) 19 19
C4 C5B C7C 115.0(15) . 19
C7B C5B C7C 64.1(12) . .
C7B C5B C7C 128.4(19) 19 .
C4 C5B C7C 115.0(15) . .
C7C C5B C7C 79(2) 19 .
C5B C7B H6 109.5 . .
C5B C7B H7 109.5 . .
H6 C7B H7 109.5 . .
C5B C7B H8 109.5 . .
H6 C7B H8 109.5 . .
H7 C7B H8 109.5 . .
C5A C6 C6 58.9(9) . 19
C5B C7C C7C 50.7(12) . 19
C9 C8 C9 88(2) 22 21
C9 C8 C9 58.9(13) 22 2
C9 C8 C9 58.9(13) 21 2
C9 C8 C9 58.9(13) 22 .
C9 C8 C9 58.9(13) 21 .
C9 C8 C9 88(2) 2 .
O2 C10 C10 101(8) 2 22
O2 C10 C10 101(8) 2 21
C10 C10 C10 89.997(19) 22 21
O2 C10 O2 81(9) 2 21
C10 C10 O2 20(3) 22 21
C10 C10 O2 94(3) 21 21
O2 C10 O2 81(9) 2 22
C10 C10 O2 94(3) 22 22
C10 C10 O2 20(3) 21 22
O2 C10 O2 91(6) 21 22
O2 C10 C10 106(10) 2 2
C10 C10 C10 44.998(11) 22 2
C10 C10 C10 44.998(12) 21 2
O2 C10 C10 52(3) 21 2
O2 C10 C10 52(3) 22 2
O2 C10 O2 92(10) 2 .
C10 C10 O2 46.7(6) 22 .
C10 C10 O2 46.7(6) 21 .
O2 C10 O2 47(3) 21 .
O2 C10 O2 47(3) 22 .
C10 C10 O2 14(2) 2 .
O2 C10 O3 32(10) 2 .
C10 C10 O3 121.6(12) 22 .
C10 C10 O3 121.6(12) 21 .
O2 C10 O3 104(3) 21 .
O2 C10 O3 104(3) 22 .
C10 C10 O3 138(2) 2 .
O2 C10 O3 124(4) . .
O2 C10 C9 150(10) 2 .
C10 C10 C9 99.6(12) 22 .
C10 C10 C9 99.6(12) 21 .
O2 C10 C9 118(3) 21 .
O2 C10 C9 118(3) 22 .
C10 C10 C9 103.7(17) 2 .
O2 C10 C9 118(3) . .
O3 C10 C9 118(3) . .
O2 C10 O3 68(5) 2 22
C10 C10 O3 37.5(12) 22 22
C10 C10 O3 112.0(12) 21 22
O2 C10 O3 21.5(18) 21 22
O2 C10 O3 104(4) 22 22
C10 C10 O3 72.8(12) 2 22
O2 C10 O3 66.2(15) . 22
O3 C10 O3 84.1(18) . 22
C9 C10 O3 122.5(14) . 22
O2 C10 O3 68(5) 2 21
C10 C10 O3 112.0(12) 22 21
C10 C10 O3 37.5(12) 21 21
O2 C10 O3 104(4) 21 21
O2 C10 O3 21.5(18) 22 21
C10 C10 O3 72.8(12) 2 21
O2 C10 O3 66.2(15) . 21
O3 C10 O3 84.1(18) . 21
C9 C10 O3 122.5(14) . 21
O3 C10 O3 111(3) 22 21
O2 C10 C9 150(2) 2 21
C10 C10 C9 98.1(10) 22 21
C10 C10 C9 56.1(12) 21 21
O2 C10 C9 116(4) 21 21
O2 C10 C9 75(3) 22 21
C10 C10 C9 72.9(12) 2 21
O2 C10 C9 85(2) . 21
O3 C10 C9 140(2) . 21
C9 C10 C9 43.5(15) . 21
O3 C10 C9 136(2) 22 21
O3 C10 C9 84.2(13) 21 21
C9 C9 C9 89.998(4) 22 21
C9 C9 C8 60.6(7) 22 .
C9 C9 C8 60.6(7) 21 .
C9 C9 C10 80.4(12) 22 .
C9 C9 C10 80.4(12) 21 .
C8 C9 C10 122(2) . .
C9 C9 C9 44.999(3) 22 2
C9 C9 C9 44.999(3) 21 2
C8 C9 C9 46.0(11) . 2
C10 C9 C9 76.3(17) . 2
C9 C9 O2 83.7(8) 22 2
C9 C9 O2 83.7(8) 21 2
C8 C9 O2 127(2) . 2
C10 C9 O2 5(2) . 2
C9 C9 O2 81.0(12) 2 2
C9 C9 C10 56.1(12) 22 22
C9 C9 C10 81.9(10) 21 22
C8 C9 C10 104.2(17) . 22
C10 C9 C10 24.2(18) . 22
C9 C9 C10 60.4(10) 2 22
O2 C9 C10 27.7(8) 2 22
C9 C9 C10 81.9(10) 22 21
C9 C9 C10 56.1(12) 21 21
C8 C9 C10 104.2(17) . 21
C10 C9 C10 24.2(18) . 21
C9 C9 C10 60.4(10) 2 21
O2 C9 C10 27.7(8) 2 21
C10 C9 C10 34(2) 22 21
C10 O2 C10 59(8) 2 21
C10 O2 C10 59(8) 2 22
C10 O2 C10 76(6) 21 22
C10 O2 O2 79(8) 2 22
C10 O2 O2 20(3) 21 22
C10 O2 O2 86(3) 22 22
C10 O2 O2 79(8) 2 21
C10 O2 O2 86(3) 21 21
C10 O2 O2 20(3) 22 21
O2 O2 O2 90.000(9) 22 21
C10 O2 O3 139(10) 2 2
C10 O2 O3 141(3) 21 2
C10 O2 O3 141(3) 22 2
O2 O2 O3 126.1(10) 22 2
O2 O2 O3 126.1(10) 21 2
C10 O2 C10 60(10) 2 .
C10 O2 C10 39(3) 21 .
C10 O2 C10 39(3) 22 .
O2 O2 C10 46.7(5) 22 .
O2 O2 C10 46.7(5) 21 .
O3 O2 C10 161(4) 2 .
C10 O2 O2 74(10) 2 2
C10 O2 O2 45(3) 21 2
C10 O2 O2 45(3) 22 2
O2 O2 O2 45.000(10) 22 2
O2 O2 O2 45.000(1) 21 2
O3 O2 O2 147(2) 2 2
C10 O2 O2 14(2) . 2
C10 O2 O3 103(5) 2 21
C10 O2 O3 47(3) 21 21
C10 O2 O3 113(4) 22 21
O2 O2 O3 29.7(10) 22 21
O2 O2 O3 111.2(8) 21 21
O3 O2 O3 96.5(16) 2 21
C10 O2 O3 74.6(13) . 21
O2 O2 O3 69.0(8) 2 21
C10 O2 O3 103(5) 2 22
C10 O2 O3 113(4) 21 22
C10 O2 O3 47(3) 22 22
O2 O2 O3 111.2(8) 22 22
O2 O2 O3 29.7(10) 21 22
O3 O2 O3 96.5(16) 2 22
C10 O2 O3 74.6(13) . 22
O2 O2 O3 69.0(8) 2 22
O3 O2 O3 121(2) 21 22
C10 O2 C9 25(10) 2 2
C10 O2 C9 77(3) 21 2
C10 O2 C9 77(3) 22 2
O2 O2 C9 96.3(8) 22 2
O2 O2 C9 96.3(8) 21 2
O3 O2 C9 115(3) 2 2
C10 O2 C9 85(3) . 2
O2 O2 C9 99.0(12) 2 2
O3 O2 C9 113.0(13) 21 2
O3 O2 C9 113.0(13) 22 2
O2 O3 C10 9(3) 2 .
O2 O3 O2 24.2(11) 2 21
C10 O3 O2 29.3(13) . 21
O2 O3 O2 24.2(11) 2 22
C10 O3 O2 29.3(13) . 22
O2 O3 O2 42.1(17) 21 22
O2 O3 C10 17.5(11) 2 22
C10 O3 C10 20.9(16) . 22
O2 O3 C10 9.3(15) 21 22
O2 O3 C10 39.2(10) 22 22
O2 O3 C10 17.5(11) 2 21
C10 O3 C10 20.9(16) . 21
O2 O3 C10 39.2(10) 21 21
O2 O3 C10 9.3(15) 22 21
C10 O3 C10 34(2) 22 21
O5B O5A C13 63(3) 21 21
O5B O5A C13 121(4) 21 .
C13 O5A C13 58.1(13) 21 .
C12B C12A C11 101(2) 21 .
C12B C12A C13 47(2) 21 21
C11 C12A C13 148.2(8) . 21
C12B C12A C13 111(3) 21 .
C11 C12A C13 148.2(8) . .
C13 C12A C13 63.5(16) 21 .
C12B C12A O4A 9(2) 21 21
C11 C12A O4A 109.9(8) . 21
C13 C12A O4A 38.4(8) 21 21
C13 C12A O4A 101.9(14) . 21
C12B C13 O4A 60.3(18) . .
C12B C13 O5B 172(2) . .
O4A C13 O5B 127(2) . .
C12B C13 C12A 31.9(14) . .
O4A C13 C12A 92.2(16) . .
O5B C13 C12A 140.5(17) . .
C12B C13 C13 90.2(15) . 21
O4A C13 C13 150.4(13) . 21
O5B C13 C13 82.2(12) . 21
C12A C13 C13 58.2(8) . 21
C12B C13 O4B 77.9(17) . .
O4A C13 O4B 17.7(12) . .
O5B C13 O4B 109.6(17) . .
C12A C13 O4B 109.9(15) . .
C13 C13 O4B 168.1(10) 21 .
C12B C13 O5A 151.2(19) . .
O4A C13 O5A 148.6(17) . .
O5B C13 O5A 21.3(11) . .
C12A C13 O5A 119.2(12) . .
C13 C13 O5A 61.0(7) 21 .
O4B C13 O5A 130.9(14) . .
C12B C13 C12B 54.9(18) . 21
O4A C13 C12B 115.1(17) . 21
O5B C13 C12B 117.6(16) . 21
C12A C13 C12B 22.9(9) . 21
C13 C13 C12B 35.3(8) 21 21
O4B C13 C12B 132.8(15) . 21
O5A C13 C12B 96.3(11) . 21
C12B C13 O5B 136.5(19) . 21
O4A C13 O5B 163.2(18) . 21
O5B C13 O5B 35.9(16) . 21
C12A C13 O5B 104.6(12) . 21
C13 C13 O5B 46.3(9) 21 21
O4B C13 O5B 145.5(16) . 21
O5A C13 O5B 14.6(9) . 21
C12B C13 O5B 81.7(11) 21 21
C12A C11 C12B 27.7(13) . 21
C12A C11 C12B 27.7(13) . .
C12B C11 C12B 55(3) 21 .
C13 C12B C12B 89.8(15) . 21
C13 C12B C11 152(2) . .
C12B C12B C11 62.3(13) 21 .
C13 C12B C13 54.5(16) . 21
C12B C12B C13 35.3(8) 21 21
C11 C12B C13 97.6(16) . 21
O5B O5B C13 97.8(12) 21 .
O5B O5B C13 46.3(9) 21 21
C13 O5B C13 51.4(14) . 21

loop_
_geom_bond_atom_site_label_1
_geom_bond_atom_site_label_2
_geom_bond_distance
_geom_bond_site_symmetry_2
S1 C2 1.783(4) 21
S1 C2 1.783(4) .
O1 C1 1.361(6) .
O1 H2 0.8400 .
C1 C2 1.393(4) 19
C1 C2 1.393(4) .
C2 C3 1.389(5) .
C3 C4 1.382(5) .
C3 H1 0.9500 .
C4 C3 1.382(5) 19
C4 C5A 1.549(17) .
C4 C5B 1.553(19) .
C5A C6 1.48(3) .
C5A C6 1.48(3) 19
C5A C7A 1.637(15) .
C5A C7A 1.637(15) 19
C5B C7B 1.440(19) .
C5B C7B 1.440(19) 19
C5B C7C 1.58(3) 19
C5B C7C 1.58(3) .
C7A H3 0.9800 .
C7A H4 0.9800 .
C7A H5 0.9800 .
C7B H6 0.9800 .
C7B H7 0.9800 .
C7B H8 0.9800 .
C6 C6 1.53(4) 19
C7C C7C 2.00(6) 19
C8 C9 1.30(3) 22
C8 C9 1.30(3) 21
C8 C9 1.30(3) 2
C8 C9 1.30(3) .
C10 O2 0.30(5) 2
C10 C10 0.76(5) 22
C10 C10 0.76(5) 21
C10 O2 0.87(2) 21
C10 O2 0.87(2) 22
C10 C10 1.07(7) 2
C10 O2 1.19(3) .
C10 O3 1.30(4) .
C10 C9 1.54(4) .
C10 O3 1.82(3) 22
C10 O3 1.82(3) 21
C10 C9 1.82(4) 21
C9 C9 1.27(4) 22
C9 C9 1.27(4) 21
C9 C9 1.80(5) 2
C9 O2 1.80(3) 2
C9 C10 1.82(4) 22
C9 C10 1.82(4) 21
O2 C10 0.30(5) 2
O2 C10 0.87(2) 21
O2 C10 0.87(2) 22
O2 O2 0.88(4) 22
O2 O2 0.88(4) 21
O2 O3 1.06(3) 2
O2 O2 1.24(5) 2
O2 O3 1.73(3) 21
O2 O3 1.73(3) 22
O2 C9 1.80(3) 2
O3 O2 1.06(3) 2
O3 O2 1.73(3) 21
O3 O2 1.73(3) 22
O3 C10 1.82(3) 22
O3 C10 1.82(3) 21
O5A O5B 0.51(2) 21
O5A C13 1.410(19) 21
O5A C13 1.410(19) .
O4A C13 1.06(2) .
C12A C12B 0.70(2) 21
C12A C11 1.18(5) .
C12A C13 1.30(2) 21
C12A C13 1.30(2) .
C12A O4A 1.71(2) 21
C13 C12B 0.97(2) .
C13 O5B 1.27(3) .
C13 C13 1.37(3) 21
C13 O4B 1.38(2) .
C13 C12B 1.68(2) 21
C13 O5B 1.73(3) 21
C11 C12B 1.48(5) 21
C11 C12B 1.48(5) .
C12B C12B 1.38(4) 21
C12B C13 1.68(2) 21
O5B O5B 1.03(4) 21
O5B C13 1.73(3) 21
